data_1512626
loop_
_publ_author_name
'Takashi Tsuno'
'Daiki Kato'
'Henri Brunner'
'Hayato Ike'

_publ_contact_author_address
;
Department of Applied Molecular Chemistry
College of Industrial Technology
Nihon University
Narashino, Chiba 275-8575, Japan
;
_publ_contact_author_email tsuno.takashi@nihon-u.ac.jp
_publ_contact_author_fax +81-(0)47-474-2579
_publ_contact_author_name 'Takashi Tsuno'
_publ_contact_author_phone +81-(0)47-474-2569
_publ_section_title
;
 Synthesis and structural characterization of
 bis[(4S,5R)-4-methoxycarbonyl- 5-methyl-1,3-oxazolidine]copper(II)
 dichloride and bis[(4S,5R)-4-
 methoxycarbonyl-5-methyl-2-oxazoline]-[(4S,5R)-4-methoxycarbonyl-5-methyl-1,3-
 oxazolidine]ruthenium(III) trichloride
;
_publ_section_title_footnote ' ?'
_journal_name_full
;
Inorganica Chimica Acta
;
_journal_page_first 331
_journal_page_last 334
_journal_paper_doi 10.1016/j.ica.2012.03.003
_journal_volume 392
_journal_year 2012
_chemical_absolute_configuration rm
_chemical_formula_moiety 'C12 H22 Cl2 Cu N2 O6'
_chemical_formula_sum 'C12 H22 Cl2 Cu N2 O6'
_chemical_formula_weight 424.76
_chemical_name_systematic
;
 ?
;
_space_group_IT_number 19
_symmetry_cell_setting orthorhombic
_symmetry_Int_Tables_number 19
_symmetry_space_group_name_Hall 'P 2ac 2ab'
_symmetry_space_group_name_H-M 'P 21 21 21'
_atom_sites_solution_hydrogens geom
_atom_sites_solution_primary direct
_atom_sites_solution_secondary difmap
_audit_conform_dict_location ftp://ftp.iucr.org/pub/cif_core.dic
_audit_conform_dict_name cif_core.dic
_audit_conform_dict_version 2.4
_audit_creation_date 2011-10-06
_audit_creation_method 'WinGX routine CIF_UPDATE'
_cell_angle_alpha 90
_cell_angle_beta 90
_cell_angle_gamma 90
_cell_formula_units_Z 4
_cell_length_a 8.4261(19)
_cell_length_b 10.766(4)
_cell_length_c 19.767(5)
_cell_measurement_temperature 173(2)
_cell_measurement_theta_max 27.50
_cell_measurement_theta_min 3.07
_cell_measurement_wavelength 0.71073
_cell_volume 1793.2(9)
_computing_molecular_graphics 'Ortep-3 for Windows (Farrugia, 1997)'
_computing_publication_material 'WinGX publication routines (Farrugia, 1999)'
_computing_structure_refinement 'SHELXL-97 (Sheldrick, 2008)'
_computing_structure_solution 'DIRDIF08 (Beurskens et al, 2008)'
_diffrn_ambient_temperature 173(2)
_diffrn_measured_fraction_theta_full 0.996
_diffrn_measured_fraction_theta_max 0.996
_diffrn_measurement_device_type 'Rigaku RAXIS-RAPID'
_diffrn_measurement_method \w
_diffrn_radiation_monochromator graphite
_diffrn_radiation_probe x-ray
_diffrn_radiation_source 'fine-focus sealed tube'
_diffrn_radiation_type MoK\a
_diffrn_radiation_wavelength 0.71073
_diffrn_reflns_av_R_equivalents 0.0539
_diffrn_reflns_av_unetI/netI 0.042
_diffrn_reflns_limit_h_max 9
_diffrn_reflns_limit_h_min -10
_diffrn_reflns_limit_k_max 12
_diffrn_reflns_limit_k_min -12
_diffrn_reflns_limit_l_max 22
_diffrn_reflns_limit_l_min -23
_diffrn_reflns_number 13939
_diffrn_reflns_theta_full 25
_diffrn_reflns_theta_max 25
_diffrn_reflns_theta_min 3.07
_exptl_absorpt_coefficient_mu 1.544
_exptl_absorpt_correction_T_max 1.0000
_exptl_absorpt_correction_T_min 0.8104
_exptl_absorpt_correction_type multi-scan
_exptl_crystal_colour bule
_exptl_crystal_density_diffrn 1.573
_exptl_crystal_density_method 'not measured'
_exptl_crystal_description block
_exptl_crystal_F_000 876
_exptl_crystal_size_max 0.20
_exptl_crystal_size_mid 0.15
_exptl_crystal_size_min 0.11
_refine_diff_density_max 0.671
_refine_diff_density_min -0.476
_refine_diff_density_rms 0.06
_refine_ls_abs_structure_details 'Flack H D (1983), Acta Cryst. A39, 876-881'
_refine_ls_abs_structure_Flack 0.008(16)
_refine_ls_extinction_method none
_refine_ls_goodness_of_fit_ref 1.07
_refine_ls_hydrogen_treatment constr
_refine_ls_matrix_type full
_refine_ls_number_parameters 208
_refine_ls_number_reflns 3151
_refine_ls_number_restraints 0
_refine_ls_restrained_S_all 1.07
_refine_ls_R_factor_all 0.0422
_refine_ls_R_factor_gt 0.0358
_refine_ls_shift/su_max 0.001
_refine_ls_shift/su_mean 0
_refine_ls_structure_factor_coef Fsqd
_refine_ls_weighting_details 'calc w=1/[\s^2^(Fo^2^)+(0.0334P)^2^+0.9775P] where P=(Fo^2^+2Fc^2^)/3'
_refine_ls_weighting_scheme calc
_refine_ls_wR_factor_gt 0.0764
_refine_ls_wR_factor_ref 0.0794
_reflns_number_gt 2856
_reflns_number_total 3151
_reflns_threshold_expression >2\s(I)
_cod_data_source_file ICA-2012-392-331-334-1.cif
_cod_data_source_block imicucl2
_cod_depositor_comments
;
The following automatic conversions were performed:

'_geom_bond_publ_flag' value 'Y' changed to 'y' according to the
built-in table from CIF Core dictionary named 'cif_core.dic' version
2.4.1 from 2010-06-29 (9 times).

'_geom_bond_publ_flag' value 'N'
changed to 'n' according to the built-in table from CIF Core
dictionary named 'cif_core.dic' version 2.4.1 from 2010-06-29 (16
times).

'_geom_angle_publ_flag' value 'Y' changed to 'y' according
to the built-in table from CIF Core dictionary named 'cif_core.dic'
version 2.4.1 from 2010-06-29 (12 times).

'_geom_angle_publ_flag'
value 'N' changed to 'n' according to the built-in table from CIF
Core dictionary named 'cif_core.dic' version 2.4.1 from 2010-06-29
(29 times).

Automatic conversion script
Id: cif_fix_values 1891 2012-01-12 08:04:46Z andrius 
;
_cod_database_code 1512626

loop_
_symmetry_equiv_pos_as_xyz
'x, y, z'
'x+1/2, -y+1/2, -z'
'-x, y+1/2, -z+1/2'
'-x+1/2, -y, z+1/2'

loop_
_atom_site_label
_atom_site_type_symbol
_atom_site_fract_x
_atom_site_fract_y
_atom_site_fract_z
_atom_site_U_iso_or_equiv
_atom_site_adp_type
_atom_site_occupancy
_atom_site_symmetry_multiplicity
_atom_site_calc_flag
_atom_site_refinement_flags
Cu1 Cu 1.23407(5) 1.19387(4) 1.60502(2) 0.02891(13) Uani 1 1 d .
Cl1 Cl 1.29655(12) 0.99390(11) 1.58128(6) 0.0459(3) Uani 1 1 d .
Cl2 Cl 1.10683(11) 1.37269(11) 1.57636(5) 0.0401(3) Uani 1 1 d .
O6 O 1.4360(4) 1.5854(3) 1.54759(16) 0.0517(9) Uani 1 1 d .
O2 O 1.3188(3) 1.2426(3) 1.71436(14) 0.0449(8) Uani 1 1 d .
O3 O 1.2107(3) 1.2918(3) 1.81366(13) 0.0390(7) Uani 1 1 d .
O5 O 1.4104(3) 1.4339(3) 1.47017(14) 0.0430(8) Uani 1 1 d .
O1 O 0.9036(4) 1.0330(3) 1.73909(17) 0.0564(9) Uani 1 1 d .
N1 N 1.0413(4) 1.1529(3) 1.66391(16) 0.0280(8) Uani 1 1 d .
H1 H 0.9517 1.1755 1.6393 0.034 Uiso 1 1 calc R
N2 N 1.4499(3) 1.2532(3) 1.57077(18) 0.0319(8) Uani 1 1 d .
H2 H 1.4535 1.2407 1.5242 0.038 Uiso 1 1 calc R
O4 O 1.7016(4) 1.2659(3) 1.6191(3) 0.0878(15) Uani 1 1 d .
C5 C 1.2044(4) 1.2522(4) 1.75000(19) 0.0313(9) Uani 1 1 d .
C2 C 0.9400(4) 1.1416(4) 1.7777(2) 0.0355(10) Uani 1 1 d .
H2A H 1.0078 1.1188 1.8173 0.043 Uiso 1 1 calc R
C9 C 1.4862(4) 1.3848(4) 1.5843(2) 0.0312(10) Uani 1 1 d .
H9 H 1.4315 1.4118 1.6267 0.037 Uiso 1 1 calc R
C3 C 1.0364(4) 1.2235(4) 1.72759(19) 0.0287(9) Uani 1 1 d .
H3 H 0.9783 1.3033 1.7199 0.034 Uiso 1 1 calc R
C7 C 1.5837(4) 1.1824(4) 1.6021(3) 0.0457(11) Uani 1 1 d .
H7A H 1.5463 1.1381 1.643 0.055 Uiso 1 1 calc R
H7B H 1.6252 1.1202 1.5697 0.055 Uiso 1 1 calc R
C8 C 1.6667(5) 1.3856(4) 1.5953(2) 0.0413(11) Uani 1 1 d .
H8 H 1.7232 1.4019 1.5517 0.05 Uiso 1 1 calc R
C6 C 1.3647(6) 1.3361(5) 1.8364(2) 0.0563(15) Uani 1 1 d .
H6A H 1.3569 1.3633 1.8836 0.084 Uiso 1 1 calc R
H6B H 1.3983 1.406 1.8081 0.084 Uiso 1 1 calc R
H6C H 1.4426 1.2688 1.8329 0.084 Uiso 1 1 calc R
C4 C 0.7856(5) 1.1953(5) 1.8020(3) 0.0582(13) Uani 1 1 d .
H4A H 0.7348 1.137 1.8333 0.087 Uiso 1 1 calc R
H4B H 0.7155 1.2099 1.7632 0.087 Uiso 1 1 calc R
H4C H 0.8057 1.2741 1.8252 0.087 Uiso 1 1 calc R
C12 C 1.3988(9) 1.6788(6) 1.4971(3) 0.091(2) Uani 1 1 d .
H12A H 1.4016 1.7613 1.518 0.136 Uiso 1 1 calc R
H12B H 1.2927 1.6633 1.4787 0.136 Uiso 1 1 calc R
H12C H 1.4771 1.6751 1.4605 0.136 Uiso 1 1 calc R
C11 C 1.4370(4) 1.4674(4) 1.5266(2) 0.0351(10) Uani 1 1 d .
C1 C 1.0168(6) 1.0255(4) 1.6863(2) 0.0442(12) Uani 1 1 d .
H1A H 0.9763 0.9736 1.6488 0.053 Uiso 1 1 calc R
H1B H 1.1173 0.9892 1.7031 0.053 Uiso 1 1 calc R
C10 C 1.7194(8) 1.4722(6) 1.6474(4) 0.111(3) Uani 1 1 d .
H10A H 1.8353 1.4684 1.6513 0.167 Uiso 1 1 calc R
H10B H 1.6711 1.4497 1.6908 0.167 Uiso 1 1 calc R
H10C H 1.6873 1.5567 1.635 0.167 Uiso 1 1 calc R

loop_
_atom_site_aniso_label
_atom_site_aniso_U_11
_atom_site_aniso_U_22
_atom_site_aniso_U_33
_atom_site_aniso_U_23
_atom_site_aniso_U_13
_atom_site_aniso_U_12
Cu1 0.0261(2) 0.0307(3) 0.0299(2) -0.0004(2) 0.00277(18) -0.0019(2)
Cl1 0.0440(6) 0.0342(6) 0.0596(7) -0.0063(5) 0.0085(5) 0.0022(5)
Cl2 0.0316(5) 0.0397(7) 0.0490(6) 0.0110(5) 0.0024(4) 0.0018(4)
O6 0.069(2) 0.036(2) 0.050(2) -0.0082(16) -0.0124(16) 0.0092(16)
O2 0.0315(14) 0.067(2) 0.0361(16) -0.0121(15) 0.0039(13) -0.0044(13)
O3 0.0388(14) 0.0455(19) 0.0329(15) -0.0086(14) 0.0004(11) -0.0028(14)
O5 0.0444(17) 0.054(2) 0.0310(17) -0.0076(15) 0.0026(13) -0.0102(15)
O1 0.075(2) 0.039(2) 0.055(2) -0.0064(16) 0.0332(18) -0.0189(18)
N1 0.0296(16) 0.030(2) 0.0248(17) 0.0001(14) -0.0011(12) -0.0014(13)
N2 0.0287(16) 0.036(2) 0.0314(18) -0.0061(16) 0.0030(13) -0.0013(14)
O4 0.0399(18) 0.046(2) 0.177(5) -0.011(3) -0.040(2) 0.0031(15)
C5 0.036(2) 0.031(2) 0.027(2) 0.0008(17) -0.0033(17) 0.0023(16)
C2 0.035(2) 0.040(3) 0.032(2) 0.008(2) 0.0035(17) -0.0043(19)
C9 0.030(2) 0.036(3) 0.028(2) -0.0089(19) 0.0011(16) -0.0030(17)
C3 0.0321(19) 0.025(2) 0.030(2) 0.0031(17) 0.0019(15) 0.0032(16)
C7 0.0288(19) 0.047(3) 0.061(3) -0.003(3) 0.000(2) 0.001(2)
C8 0.032(2) 0.044(3) 0.048(3) 0.006(2) -0.007(2) -0.0067(18)
C6 0.049(3) 0.074(4) 0.047(3) -0.020(3) -0.010(2) -0.011(2)
C4 0.054(3) 0.054(3) 0.067(3) 0.002(3) 0.028(2) -0.003(3)
C12 0.153(6) 0.048(4) 0.072(4) 0.001(3) -0.035(4) 0.036(4)
C11 0.026(2) 0.041(3) 0.039(3) -0.008(2) 0.0033(16) -0.0040(17)
C1 0.059(3) 0.034(3) 0.039(3) 0.001(2) 0.012(2) -0.008(2)
C10 0.076(4) 0.079(5) 0.180(7) -0.072(5) -0.078(5) 0.030(4)

loop_
_atom_type_symbol
_atom_type_description
_atom_type_scat_dispersion_real
_atom_type_scat_dispersion_imag
_atom_type_scat_source
C C 0.0033 0.0016 'International Tables Vol C Tables 4.2.6.8 and 6.1.1.4'
H H 0 0 'International Tables Vol C Tables 4.2.6.8 and 6.1.1.4'
Cl Cl 0.1484 0.1585 'International Tables Vol C Tables 4.2.6.8 and 6.1.1.4'
Cu Cu 0.3201 1.2651 'International Tables Vol C Tables 4.2.6.8 and 6.1.1.4'
N N 0.0061 0.0033 'International Tables Vol C Tables 4.2.6.8 and 6.1.1.4'
O O 0.0106 0.006 'International Tables Vol C Tables 4.2.6.8 and 6.1.1.4'

loop_
_geom_angle_atom_site_label_1
_geom_angle_atom_site_label_2
_geom_angle_atom_site_label_3
_geom_angle
_geom_angle_publ_flag
N2 Cu1 N1 164.24(13) y
N2 Cu1 Cl1 91.22(10) y
N1 Cu1 Cl1 95.61(10) y
N2 Cu1 Cl2 94.17(10) y
N1 Cu1 Cl2 87.12(10) y
Cl1 Cu1 Cl2 149.55(5) y
N2 Cu1 O2 87.95(12) y
N1 Cu1 O2 76.39(11) y
Cl1 Cu1 O2 109.50(9) y
Cl2 Cu1 O2 100.64(9) y
C11 O6 C12 116.5(4) n
C5 O2 Cu1 108.5(2) n
C5 O3 C6 115.7(3) n
C1 O1 C2 107.1(3) n
C1 N1 C3 102.8(3) y
C1 N1 Cu1 119.2(3) n
C3 N1 Cu1 113.4(2) n
C9 N2 C7 105.0(3) y
C9 N2 Cu1 115.1(2) n
C7 N2 Cu1 112.0(3) n
C7 O4 C8 111.5(3) n
O2 C5 O3 123.5(3) n
O2 C5 C3 124.2(3) n
O3 C5 C3 112.3(3) n
O1 C2 C4 107.4(4) n
O1 C2 C3 103.7(3) n
C4 C2 C3 116.0(4) n
N2 C9 C11 111.9(3) n
N2 C9 C8 103.7(3) n
C11 C9 C8 112.1(3) n
N1 C3 C5 109.2(3) n
N1 C3 C2 105.4(3) n
C5 C3 C2 114.7(3) n
O4 C7 N2 108.1(4) n
O4 C8 C10 106.7(4) n
O4 C8 C9 104.4(3) n
C10 C8 C9 113.9(4) n
O5 C11 O6 125.2(4) n
O5 C11 C9 125.6(4) n
O6 C11 C9 109.1(4) n
O1 C1 N1 105.4(4) n

loop_
_geom_bond_atom_site_label_1
_geom_bond_atom_site_label_2
_geom_bond_distance
_geom_bond_publ_flag
Cu1 N2 2.043(3) y
Cu1 N1 2.047(3) y
Cu1 Cl1 2.2655(14) y
Cu1 Cl2 2.2753(13) y
Cu1 O2 2.336(3) y
O6 C11 1.336(6) n
O6 C12 1.451(6) n
O2 C5 1.199(4) n
O3 C5 1.330(5) n
O3 C6 1.454(5) n
O5 C11 1.193(5) n
O1 C1 1.415(5) n
O1 C2 1.429(6) n
N1 C1 1.456(6) y
N1 C3 1.471(5) y
N2 C9 1.474(5) y
N2 C7 1.495(5) y
O4 C7 1.381(5) n
O4 C8 1.402(6) n
C5 C3 1.515(5) n
C2 C4 1.503(6) n
C2 C3 1.555(5) n
C9 C11 1.506(6) n
C9 C8 1.536(5) n
C8 C10 1.458(7) n
